data_4510992
loop_
_publ_author_name
'Varughese, Sunil'
'Desiraju, Gautam R.'

_publ_section_title
;
 Using Water as a Design Element in Crystal Engineering. Host&#x2212;Guest
 Compounds of Hydrated 3,5-Dihydroxybenzoic Acid
;
_journal_issue 9
_journal_name_full 'Crystal Growth &amp; Design'
_journal_page_first 4184
_journal_paper_doi 10.1021/cg100872w
_journal_volume 10
_journal_year 2010
_chemical_formula_moiety '3(C7 H6 O4), C4 H8 O2, 3(H2 O)'
_chemical_formula_sum 'C25 H32 O17'
_chemical_formula_weight 604.51
_chemical_name_common
;
3,5-Dihydroxybenzoic acid ethyl acetate solvate
;
_chemical_name_systematic
; 
 ? 
;
_space_group_IT_number 14
_symmetry_cell_setting monoclinic
_symmetry_space_group_name_Hall '-P 2ybc'
_symmetry_space_group_name_H-M 'P 1 21/c 1'
_atom_sites_solution_hydrogens geom
_atom_sites_solution_primary direct
_atom_sites_solution_secondary difmap
_audit_creation_method SHELXL-97
_cell_angle_alpha 90.00
_cell_angle_beta 97.54(3)
_cell_angle_gamma 90.00
_cell_formula_units_Z 4
_cell_length_a 10.289(2)
_cell_length_b 9.201(2)
_cell_length_c 30.055(6)
_cell_measurement_reflns_used 3428
_cell_measurement_temperature 123(2)
_cell_measurement_theta_max 46.13
_cell_measurement_theta_min 4.23
_cell_volume 2820.7(10)
_computing_cell_refinement
;
CrystalClear-SM Expert 2.0 rc14 (Rigaku, 2009)
;
_computing_data_collection
;
CrystalClear-SM Expert 2.0 rc14 (Rigaku, 2009)
;
_computing_data_reduction
;
CrystalClear-SM Expert 2.0 rc14 (Rigaku, 2009)
;
_computing_molecular_graphics 'Material Studio 4.4'
_computing_structure_refinement 'SHELXTL (Sheldrick, 1997)'
_computing_structure_solution 'SHELXTL (Sheldrick, 1990)'
_diffrn_ambient_temperature 123(2)
_diffrn_measured_fraction_theta_full 0.993
_diffrn_measured_fraction_theta_max 0.993
_diffrn_measurement_device_type
;
Rigaku Mercury375R (2x2 bin mode)
;
_diffrn_measurement_method 'profile data from \w-scans'
_diffrn_radiation_monochromator graphite
_diffrn_radiation_source 'fine-focus sealed tube'
_diffrn_radiation_type MoK\a
_diffrn_radiation_wavelength 0.71073
_diffrn_reflns_av_R_equivalents 0.0488
_diffrn_reflns_av_sigmaI/netI 0.0401
_diffrn_reflns_limit_h_max 13
_diffrn_reflns_limit_h_min -13
_diffrn_reflns_limit_k_max 11
_diffrn_reflns_limit_k_min -11
_diffrn_reflns_limit_l_max 38
_diffrn_reflns_limit_l_min -38
_diffrn_reflns_number 23923
_diffrn_reflns_theta_full 27.47
_diffrn_reflns_theta_max 27.47
_diffrn_reflns_theta_min 1.37
_exptl_absorpt_coefficient_mu 0.122
_exptl_absorpt_correction_T_max 0.9903
_exptl_absorpt_correction_T_min 0.9784
_exptl_absorpt_correction_type multi-scan
_exptl_absorpt_process_details 'Jacobson, R. (1998) Private commounication'
_exptl_crystal_colour Colourless
_exptl_crystal_density_diffrn 1.423
_exptl_crystal_density_method 'not measured'
_exptl_crystal_description Blocks
_exptl_crystal_F_000 1272
_exptl_crystal_size_max 0.18
_exptl_crystal_size_mid 0.14
_exptl_crystal_size_min 0.08
_refine_diff_density_max 0.370
_refine_diff_density_min -0.281
_refine_diff_density_rms 0.080
_refine_ls_extinction_method none
_refine_ls_goodness_of_fit_ref 1.141
_refine_ls_hydrogen_treatment mixed
_refine_ls_matrix_type full
_refine_ls_number_parameters 405
_refine_ls_number_reflns 6410
_refine_ls_number_restraints 0
_refine_ls_restrained_S_all 1.141
_refine_ls_R_factor_all 0.0704
_refine_ls_R_factor_gt 0.0571
_refine_ls_shift/su_max 0.001
_refine_ls_shift/su_mean 0.000
_refine_ls_structure_factor_coef Fsqd
_refine_ls_weighting_details 'calc w=1/[\s^2^(Fo^2^)+(0.1023P)^2^+0.4241P] where P=(Fo^2^+2Fc^2^)/3'
_refine_ls_weighting_scheme calc
_refine_ls_wR_factor_gt 0.1754
_refine_ls_wR_factor_ref 0.1932
_reflns_number_gt 5367
_reflns_number_total 6410
_reflns_threshold_expression >2sigma(I)
_cod_data_source_file 01_ethylacetate.CIF
_cod_data_source_block 1
_cod_depositor_comments
;
The following automatic conversions were performed:

'_symmetry_cell_setting' value 'Monoclinic' changed to 'monoclinic'
according to
/usr/data/users/saulius/automatic-downloads/retrospective/ACS/lib/dictionaries/cif_core.dic
dictionary named 'cif_core.dic' version 2.4.2 from
2011-04-26.

'_exptl_absorpt_correction_type' value 'Multi-scan'
changed to 'multi-scan' according to
/usr/data/users/saulius/automatic-downloads/retrospective/ACS/lib/dictionaries/cif_core.dic
dictionary named 'cif_core.dic' version 2.4.2 from 2011-04-26.

Automatic conversion script
Id: cif_fix_values 2281 2013-09-26 08:29:07Z andrius 
;
_cod_original_sg_symbol_H-M 'P 21/c'
_cod_database_code 4510992

loop_
_symmetry_equiv_pos_as_xyz
'x, y, z'
'-x, y+1/2, -z+1/2'
'-x, -y, -z'
'x, -y-1/2, z-1/2'

loop_
_atom_site_label
_atom_site_type_symbol
_atom_site_fract_x
_atom_site_fract_y
_atom_site_fract_z
_atom_site_U_iso_or_equiv
_atom_site_adp_type
_atom_site_occupancy
_atom_site_symmetry_multiplicity
_atom_site_calc_flag
_atom_site_refinement_flags
O13 O 0.37393(16) 0.29143(15) 0.25958(4) 0.0346(4) Uani 1 1 d .
H13 H 0.3830 0.2176 0.2761 0.052 Uiso 1 1 calc R
O15 O 0.29815(16) 0.80128(14) 0.26639(4) 0.0346(3) Uani 1 1 d .
H15 H 0.3012 0.7921 0.2387 0.052 Uiso 1 1 calc R
O17 O 0.34582(15) 0.39912(15) 0.42369(4) 0.0301(3) Uani 1 1 d .
O18 O 0.32093(15) 0.64056(15) 0.42494(4) 0.0311(3) Uani 1 1 d .
H18 H 0.3223 0.6250 0.4525 0.047 Uiso 1 1 calc R
O23 O 0.30556(14) 0.70953(14) 0.67656(4) 0.0279(3) Uani 1 1 d .
H23 H 0.2797 0.7798 0.6599 0.042 Uiso 1 1 calc R
O25 O 0.36227(14) 0.19687(14) 0.66853(4) 0.0291(3) Uani 1 1 d .
H25 H 0.3653 0.2065 0.6964 0.044 Uiso 1 1 calc R
O27 O 0.32063(17) 0.59898(16) 0.51176(4) 0.0373(4) Uani 1 1 d .
O28 O 0.34458(17) 0.35779(16) 0.51076(4) 0.0380(4) Uani 1 1 d .
H28 H 0.3440 0.3728 0.4832 0.057 Uiso 1 1 calc R
C11 C 0.33298(16) 0.52872(19) 0.35463(5) 0.0200(4) Uani 1 1 d .
C12 C 0.35097(17) 0.40223(19) 0.33094(5) 0.0216(4) Uani 1 1 d .
H12 H 0.3614 0.3113 0.3460 0.026 Uiso 1 1 calc R
C13 C 0.35341(18) 0.41087(19) 0.28487(6) 0.0226(4) Uani 1 1 d .
C14 C 0.33619(19) 0.54367(19) 0.26258(6) 0.0243(4) Uani 1 1 d .
H14 H 0.3377 0.5488 0.2311 0.029 Uiso 1 1 calc R
C15 C 0.31679(17) 0.66831(19) 0.28687(6) 0.0229(4) Uani 1 1 d .
C16 C 0.31557(17) 0.66278(19) 0.33319(5) 0.0217(3) Uani 1 1 d .
H16 H 0.3031 0.7485 0.3497 0.026 Uiso 1 1 calc R
C17 C 0.33382(17) 0.51679(19) 0.40410(5) 0.0216(4) Uani 1 1 d .
C21 C 0.33059(17) 0.47006(19) 0.58060(5) 0.0206(4) Uani 1 1 d .
C22 C 0.31535(17) 0.59758(19) 0.60451(5) 0.0204(3) Uani 1 1 d .
H22 H 0.3035 0.6884 0.5895 0.024 Uiso 1 1 calc R
C23 C 0.31793(16) 0.58885(18) 0.65088(5) 0.0201(3) Uani 1 1 d .
C24 C 0.33435(17) 0.45604(19) 0.67311(5) 0.0207(4) Uani 1 1 d .
H24 H 0.3365 0.4514 0.7048 0.025 Uiso 1 1 calc R
C25 C 0.34750(16) 0.33027(18) 0.64846(5) 0.0213(3) Uani 1 1 d .
C26 C 0.34615(17) 0.33564(19) 0.60198(5) 0.0222(4) Uani 1 1 d .
H26 H 0.3556 0.2495 0.5853 0.027 Uiso 1 1 calc R
C27 C 0.33103(18) 0.4815(2) 0.53122(6) 0.0238(4) Uani 1 1 d .
O33 O -0.02535(16) 0.74383(14) 0.70662(4) 0.0326(3) Uani 1 1 d .
H33 H -0.0283 0.8168 0.6897 0.049 Uiso 1 1 calc R
O35 O 0.03603(15) 0.23133(14) 0.70371(4) 0.0321(3) Uani 1 1 d .
H35 H 0.0317 0.2430 0.7312 0.048 Uiso 1 1 calc R
O37 O -0.02068(16) 0.61885(16) 0.54353(4) 0.0345(3) Uani 1 1 d .
H37 H -0.0199 0.6074 0.5158 0.052 Uiso 1 1 calc R
O38 O 0.00936(15) 0.37807(15) 0.54313(4) 0.0325(3) Uani 1 1 d .
C31 C -0.00354(17) 0.49384(19) 0.61290(5) 0.0201(4) Uani 1 1 d .
C32 C -0.01779(17) 0.62400(19) 0.63559(5) 0.0218(4) Uani 1 1 d .
H32 H -0.0309 0.7130 0.6196 0.026 Uiso 1 1 calc R
C33 C -0.01247(17) 0.62067(18) 0.68207(5) 0.0222(4) Uani 1 1 d .
C34 C 0.00590(18) 0.49064(19) 0.70559(5) 0.0229(4) Uani 1 1 d .
H34 H 0.0099 0.4895 0.7373 0.027 Uiso 1 1 calc R
C35 C 0.01834(17) 0.36227(18) 0.68207(5) 0.0217(3) Uani 1 1 d .
C36 C 0.01385(17) 0.36270(19) 0.63566(5) 0.0214(4) Uani 1 1 d .
H36 H 0.0225 0.2747 0.6198 0.026 Uiso 1 1 calc R
C37 C -0.00497(17) 0.49632(18) 0.56327(5) 0.0214(4) Uani 1 1 d .
O42 O 0.28809(15) 0.02415(16) 0.38835(5) 0.0379(4) Uani 1 1 d .
O43 O 0.31506(14) 0.00202(17) 0.46317(5) 0.0378(4) Uani 1 1 d .
C41 C 0.5004(2) 0.0658(3) 0.43010(8) 0.0469(6) Uani 1 1 d .
H41C H 0.5345 0.0532 0.4014 0.070 Uiso 1 1 calc R
H41B H 0.5477 0.0013 0.4526 0.070 Uiso 1 1 calc R
H41A H 0.5124 0.1669 0.4400 0.070 Uiso 1 1 calc R
C42 C 0.3582(2) 0.0290(2) 0.42444(6) 0.0319(4) Uani 1 1 d .
C44 C 0.1772(2) -0.0385(3) 0.46213(7) 0.0403(5) Uani 1 1 d .
H44B H 0.1564 -0.1244 0.4427 0.048 Uiso 1 1 calc R
H44A H 0.1195 0.0428 0.4504 0.048 Uiso 1 1 calc R
C45 C 0.1582(2) -0.0728(3) 0.50990(8) 0.0478(6) Uani 1 1 d .
H45C H 0.0686 -0.1076 0.5108 0.072 Uiso 1 1 calc R
H45B H 0.1732 0.0151 0.5283 0.072 Uiso 1 1 calc R
H45A H 0.2206 -0.1483 0.5217 0.072 Uiso 1 1 calc R
O90 O 0.5962(2) 0.94702(17) 0.69225(6) 0.0456(4) Uani 1 1 d .
H90A H 0.631(3) 1.025(4) 0.7075(12) 0.078(11) Uiso 1 1 d .
H90B H 0.634(3) 0.948(4) 0.6677(13) 0.085(11) Uiso 1 1 d .
O91 O 0.22613(18) -0.05106(16) 0.63268(5) 0.0356(4) Uani 1 1 d .
H91A H 0.146(3) -0.035(3) 0.6365(10) 0.060(9) Uiso 1 1 d .
H91B H 0.265(3) 0.026(3) 0.6415(10) 0.052(8) Uiso 1 1 d .
O92 O -0.03449(18) -0.01588(15) 0.65617(5) 0.0325(3) Uani 1 1 d .
H92A H -0.098(3) -0.003(3) 0.6423(11) 0.053(9) Uiso 1 1 d .
H92B H -0.014(3) 0.060(3) 0.6728(10) 0.054(8) Uiso 1 1 d .

loop_
_atom_site_aniso_label
_atom_site_aniso_U_11
_atom_site_aniso_U_22
_atom_site_aniso_U_33
_atom_site_aniso_U_23
_atom_site_aniso_U_13
_atom_site_aniso_U_12
O13 0.0677(10) 0.0230(7) 0.0143(6) -0.0018(5) 0.0096(6) 0.0083(6)
O15 0.0667(10) 0.0222(7) 0.0155(6) 0.0023(5) 0.0079(6) 0.0035(6)
O17 0.0478(8) 0.0289(7) 0.0146(6) 0.0022(5) 0.0077(5) 0.0064(6)
O18 0.0530(9) 0.0287(7) 0.0119(6) -0.0013(5) 0.0060(5) 0.0068(6)
O23 0.0484(8) 0.0213(6) 0.0139(6) -0.0026(5) 0.0040(5) 0.0016(5)
O25 0.0516(8) 0.0204(6) 0.0155(6) 0.0022(5) 0.0057(5) 0.0000(6)
O27 0.0679(10) 0.0295(7) 0.0155(6) 0.0029(5) 0.0088(6) 0.0090(7)
O28 0.0716(11) 0.0296(7) 0.0140(6) -0.0009(5) 0.0104(6) 0.0105(7)
C11 0.0217(8) 0.0257(8) 0.0128(8) -0.0010(6) 0.0031(6) -0.0003(6)
C12 0.0295(9) 0.0229(8) 0.0129(7) 0.0013(6) 0.0050(6) 0.0009(7)
C13 0.0323(9) 0.0217(8) 0.0143(8) -0.0024(6) 0.0045(6) 0.0009(7)
C14 0.0366(10) 0.0255(9) 0.0114(7) -0.0007(6) 0.0056(7) -0.0005(7)
C15 0.0312(9) 0.0212(8) 0.0162(8) 0.0017(6) 0.0028(6) -0.0008(7)
C16 0.0276(8) 0.0233(8) 0.0144(7) -0.0022(6) 0.0035(6) -0.0001(6)
C17 0.0240(8) 0.0277(9) 0.0135(8) -0.0009(6) 0.0038(6) 0.0021(6)
C21 0.0234(8) 0.0262(9) 0.0126(7) -0.0007(6) 0.0039(6) 0.0008(6)
C22 0.0250(8) 0.0220(8) 0.0143(8) 0.0017(6) 0.0035(6) 0.0008(6)
C23 0.0241(8) 0.0212(8) 0.0152(7) -0.0022(6) 0.0033(6) -0.0021(6)
C24 0.0269(9) 0.0250(8) 0.0106(7) 0.0002(6) 0.0033(6) -0.0026(6)
C25 0.0253(8) 0.0225(8) 0.0162(8) 0.0026(6) 0.0030(6) -0.0011(6)
C26 0.0304(9) 0.0222(8) 0.0141(8) -0.0023(6) 0.0035(6) 0.0013(7)
C27 0.0311(9) 0.0265(9) 0.0142(8) -0.0006(6) 0.0039(6) 0.0040(7)
O33 0.0655(10) 0.0191(6) 0.0138(6) -0.0020(5) 0.0072(6) 0.0029(6)
O35 0.0619(9) 0.0211(6) 0.0139(6) 0.0004(5) 0.0068(6) -0.0001(6)
O37 0.0579(9) 0.0328(8) 0.0133(6) 0.0036(5) 0.0069(6) 0.0019(7)
O38 0.0518(9) 0.0312(7) 0.0151(6) -0.0051(5) 0.0062(6) -0.0008(6)
C31 0.0226(8) 0.0261(8) 0.0118(8) -0.0020(6) 0.0035(6) -0.0045(6)
C32 0.0302(9) 0.0218(8) 0.0139(7) 0.0007(6) 0.0043(6) -0.0022(7)
C33 0.0307(9) 0.0220(8) 0.0144(7) -0.0029(6) 0.0045(6) -0.0011(7)
C34 0.0341(9) 0.0244(9) 0.0106(7) -0.0016(6) 0.0044(7) -0.0024(7)
C35 0.0286(8) 0.0211(8) 0.0155(8) 0.0006(6) 0.0034(6) -0.0022(6)
C36 0.0270(8) 0.0231(8) 0.0144(8) -0.0036(6) 0.0040(6) -0.0035(6)
C37 0.0260(9) 0.0250(8) 0.0132(8) -0.0008(6) 0.0032(6) -0.0028(6)
O42 0.0479(9) 0.0415(8) 0.0240(7) -0.0001(6) 0.0035(6) -0.0009(7)
O43 0.0328(8) 0.0573(10) 0.0237(7) 0.0017(7) 0.0049(6) -0.0010(7)
C41 0.0376(12) 0.0625(16) 0.0417(12) 0.0035(11) 0.0088(10) -0.0018(11)
C42 0.0379(11) 0.0344(10) 0.0243(9) 0.0011(8) 0.0079(8) 0.0034(8)
C44 0.0344(11) 0.0532(13) 0.0342(11) 0.0031(10) 0.0080(9) 0.0020(9)
C45 0.0464(13) 0.0577(15) 0.0423(13) 0.0145(11) 0.0168(10) 0.0092(11)
O90 0.0842(13) 0.0264(8) 0.0285(8) 0.0002(6) 0.0160(8) -0.0024(8)
O91 0.0490(10) 0.0263(7) 0.0315(8) -0.0016(6) 0.0055(7) -0.0006(6)
O92 0.0482(9) 0.0224(7) 0.0250(7) -0.0005(6) -0.0021(7) 0.0009(6)

loop_
_atom_type_symbol
_atom_type_description
_atom_type_scat_dispersion_real
_atom_type_scat_dispersion_imag
_atom_type_scat_source
C C 0.0033 0.0016 'International Tables Vol C Tables 4.2.6.8 and 6.1.1.4'
H H 0.0000 0.0000 'International Tables Vol C Tables 4.2.6.8 and 6.1.1.4'
O O 0.0106 0.0060 'International Tables Vol C Tables 4.2.6.8 and 6.1.1.4'

loop_
_geom_angle_atom_site_label_1
_geom_angle_atom_site_label_2
_geom_angle_atom_site_label_3
_geom_angle
C12 C11 C16 121.50(15)
C12 C11 C17 117.78(15)
C16 C11 C17 120.72(15)
C11 C12 C13 118.91(16)
O13 C13 C12 122.11(15)
O13 C13 C14 117.15(15)
C12 C13 C14 120.74(15)
C15 C14 C13 119.32(15)
O15 C15 C14 121.48(15)
O15 C15 C16 117.48(15)
C14 C15 C16 121.03(16)
C11 C16 C15 118.48(16)
O17 C17 O18 122.96(15)
O17 C17 C11 121.96(15)
O18 C17 C11 115.08(15)
C26 C21 C22 121.52(15)
C26 C21 C27 120.50(15)
C22 C21 C27 117.98(15)
C23 C22 C21 118.56(15)
O23 C23 C24 117.14(14)
O23 C23 C22 121.80(15)
C24 C23 C22 121.06(15)
C25 C24 C23 119.28(15)
O25 C25 C24 121.68(14)
O25 C25 C26 117.33(15)
C24 C25 C26 120.98(16)
C21 C26 C25 118.58(16)
O27 C27 O28 123.36(16)
O27 C27 C21 121.75(16)
O28 C27 C21 114.90(15)
C36 C31 C32 121.37(15)
C36 C31 C37 119.39(15)
C32 C31 C37 119.23(15)
C33 C32 C31 118.63(16)
O33 C33 C34 117.05(14)
O33 C33 C32 121.98(15)
C34 C33 C32 120.97(16)
C33 C34 C35 119.20(15)
O35 C35 C36 117.65(15)
O35 C35 C34 121.38(15)
C36 C35 C34 120.97(16)
C31 C36 C35 118.86(16)
O38 C37 O37 123.69(15)
O38 C37 C31 118.69(15)
O37 C37 C31 117.62(15)
C42 O43 C44 117.72(16)
O42 C42 O43 123.20(19)
O42 C42 C41 124.48(19)
O43 C42 C41 112.32(18)
O43 C44 C45 106.21(18)

loop_
_geom_bond_atom_site_label_1
_geom_bond_atom_site_label_2
_geom_bond_distance
O13 C13 1.368(2)
O15 C15 1.372(2)
O17 C17 1.231(2)
O18 C17 1.315(2)
O23 C23 1.368(2)
O25 C25 1.367(2)
O27 C27 1.227(2)
O28 C27 1.310(2)
C11 C12 1.389(2)
C11 C16 1.392(2)
C11 C17 1.490(2)
C12 C13 1.390(2)
C13 C14 1.394(2)
C14 C15 1.388(2)
C15 C16 1.395(2)
C21 C26 1.393(2)
C21 C22 1.395(2)
C21 C27 1.489(2)
C22 C23 1.393(2)
C23 C24 1.392(2)
C24 C25 1.390(2)
C25 C26 1.396(2)
O33 C33 1.368(2)
O35 C35 1.370(2)
O37 C37 1.274(2)
O38 C37 1.263(2)
C31 C36 1.387(2)
C31 C32 1.395(2)
C31 C37 1.490(2)
C32 C33 1.391(2)
C33 C34 1.390(2)
C34 C35 1.391(2)
C35 C36 1.390(2)
O42 C42 1.222(3)
O43 C42 1.323(2)
O43 C44 1.463(3)
C41 C42 1.489(3)
C44 C45 1.507(3)
